data_4028159
loop_
_publ_author_name
'Joanna V. Geden'
'Alpa K. Pancholi'
'Michael Shipman'

_publ_section_title
;
 Palladium-Catalyzed Multicomponent Synthesis of 2-Aryl-2-imidazolines
 from Aryl Halides and Diamines
;
_journal_name_full 'Journal of Organic Chemistry'
_journal_page_first 4158
_journal_page_last 4164
_journal_paper_doi 10.1021/jo400252n
_journal_volume 78
_journal_year 2013
_chemical_formula_moiety 'C11 H13 N5'
_chemical_formula_sum 'C11 H13 N5'
_chemical_formula_weight 215.26
_chemical_name_systematic
; 
 ? 
;
_space_group_IT_number 15
_symmetry_cell_setting monoclinic
_symmetry_space_group_name_Hall '-C 2yc'
_symmetry_space_group_name_H-M 'C 1 2/c 1'
_atom_sites_solution_hydrogens geom
_atom_sites_solution_primary direct
_atom_sites_solution_secondary difmap
_audit_creation_method SHELXL-97
_cell_angle_alpha 90.00
_cell_angle_beta 96.532(5)
_cell_angle_gamma 90.00
_cell_formula_units_Z 4
_cell_length_a 7.5759(3)
_cell_length_b 6.6953(3)
_cell_length_c 19.3769(10)
_cell_measurement_reflns_used 1908
_cell_measurement_temperature 150(2)
_cell_measurement_theta_max 30.29
_cell_measurement_theta_min 3.01
_cell_volume 976.47(8)
_computing_cell_refinement 'CrysAlis RED, Oxford Diffraction Ltd'
_computing_data_collection 'CrysAlis CCD, Oxford Diffraction Ltd'
_computing_data_reduction 'CrysAlis RED, Oxford Diffraction Ltd'
_computing_molecular_graphics 'SHELXTL (Sheldrick, 1997)'
_computing_publication_material 'SHELXTL (Sheldrick, 1997)'
_computing_structure_refinement 'SHELXL-97 (Sheldrick, 1997)'
_computing_structure_solution 'SHELXS-97 (Sheldrick, 1990)'
_diffrn_ambient_temperature 150(2)
_diffrn_detector_area_resol_mean 10.2833
_diffrn_measured_fraction_theta_full 0.986
_diffrn_measured_fraction_theta_max 0.898
_diffrn_measurement_device_type 'Oxford Diffraction Gemini R'
_diffrn_measurement_method '\f & \w scans'
_diffrn_radiation_monochromator graphite
_diffrn_radiation_source 'Enhance (Mo) x-ray Source'
_diffrn_radiation_type MoK\a
_diffrn_radiation_wavelength 0.71073
_diffrn_reflns_av_R_equivalents 0.0600
_diffrn_reflns_av_sigmaI/netI 0.0506
_diffrn_reflns_limit_h_max 9
_diffrn_reflns_limit_h_min -10
_diffrn_reflns_limit_k_max 9
_diffrn_reflns_limit_k_min -9
_diffrn_reflns_limit_l_max 25
_diffrn_reflns_limit_l_min -27
_diffrn_reflns_number 4298
_diffrn_reflns_theta_full 27.00
_diffrn_reflns_theta_max 30.46
_diffrn_reflns_theta_min 4.07
_diffrn_standards_decay_% nil
_exptl_absorpt_coefficient_mu 0.095
_exptl_absorpt_correction_T_max 1.00
_exptl_absorpt_correction_T_min 0.98
_exptl_absorpt_correction_type multi-scan
_exptl_absorpt_process_details 'ABSPACK(CrysAlis, Oxford Diffraction)'
_exptl_crystal_colour colourless
_exptl_crystal_density_diffrn 1.464
_exptl_crystal_description plate
_exptl_crystal_F_000 456
_exptl_crystal_size_max 0.20
_exptl_crystal_size_mid 0.20
_exptl_crystal_size_min 0.01
_refine_diff_density_max 0.421
_refine_diff_density_min -0.405
_refine_diff_density_rms 0.089
_refine_ls_extinction_method none
_refine_ls_goodness_of_fit_ref 1.105
_refine_ls_hydrogen_treatment mixed
_refine_ls_matrix_type full
_refine_ls_number_parameters 77
_refine_ls_number_reflns 1336
_refine_ls_number_restraints 0
_refine_ls_restrained_S_all 1.105
_refine_ls_R_factor_all 0.0786
_refine_ls_R_factor_gt 0.0640
_refine_ls_shift/su_max 0.000
_refine_ls_shift/su_mean 0.000
_refine_ls_structure_factor_coef Fsqd
_refine_ls_weighting_details 'calc w=1/[\s^2^(Fo^2^)+(0.0983P)^2^+0.2169P] where P=(Fo^2^+2Fc^2^)/3'
_refine_ls_weighting_scheme calc
_refine_ls_wR_factor_gt 0.1586
_refine_ls_wR_factor_ref 0.1701
_reflns_number_gt 1097
_reflns_number_total 1336
_reflns_threshold_expression >2sigma(I)
_cod_data_source_file jo400252n_si_002.cif
_cod_data_source_block jg1
_cod_database_code 4028159

loop_
_symmetry_equiv_pos_as_xyz
'x, y, z'
'-x, y, -z+1/2'
'x+1/2, y+1/2, z'
'-x+1/2, y+1/2, -z+1/2'
'-x, -y, -z'
'x, -y, z-1/2'
'-x+1/2, -y+1/2, -z'
'x+1/2, -y+1/2, z-1/2'

loop_
_atom_site_label
_atom_site_type_symbol
_atom_site_fract_x
_atom_site_fract_y
_atom_site_fract_z
_atom_site_U_iso_or_equiv
_atom_site_adp_type
_atom_site_occupancy
_atom_site_symmetry_multiplicity
_atom_site_calc_flag
_atom_site_refinement_flags
N6 N 0.5000 0.6140(3) 0.7500 0.0149(4) Uani 1 2 d S
N1 N 0.74977(18) 0.6832(2) 0.60502(7) 0.0173(4) Uani 1 1 d .
C6 C 0.57300(17) 0.7199(2) 0.70137(7) 0.0141(4) Uani 1 1 d .
C8 C 0.5000 1.0333(3) 0.7500 0.0163(5) Uani 1 2 d S
H8 H 0.5000 1.1752 0.7500 0.020 Uiso 1 2 calc SR
N4 N 0.59896(18) 0.4086(2) 0.63393(7) 0.0184(4) Uani 1 1 d .
C7 C 0.58110(18) 0.9274(2) 0.70093(8) 0.0162(4) Uani 1 1 d .
H7 H 0.6413 0.9954 0.6675 0.019 Uiso 1 1 calc R
C5 C 0.64383(19) 0.6056(2) 0.64493(8) 0.0146(4) Uani 1 1 d .
C2 C 0.7900(2) 0.5232(2) 0.55650(9) 0.0174(4) Uani 1 1 d .
H2A H 0.9151 0.4793 0.5666 0.021 Uiso 1 1 calc R
H2B H 0.7702 0.5708 0.5079 0.021 Uiso 1 1 calc R
C3 C 0.6625(2) 0.3504(2) 0.56805(8) 0.0191(4) Uani 1 1 d .
H3A H 0.5637 0.3425 0.5301 0.023 Uiso 1 1 calc R
H3B H 0.7256 0.2207 0.5722 0.023 Uiso 1 1 calc R
H4 H 0.488(3) 0.368(3) 0.6416(12) 0.029 Uiso 1 1 d .

loop_
_atom_site_aniso_label
_atom_site_aniso_U_11
_atom_site_aniso_U_22
_atom_site_aniso_U_33
_atom_site_aniso_U_23
_atom_site_aniso_U_13
_atom_site_aniso_U_12
N6 0.0159(8) 0.0136(9) 0.0157(10) 0.000 0.0043(7) 0.000
N1 0.0209(6) 0.0148(7) 0.0171(7) -0.0020(5) 0.0065(5) -0.0031(5)
C6 0.0137(7) 0.0142(8) 0.0146(8) -0.0008(6) 0.0026(6) 0.0000(5)
C8 0.0200(10) 0.0117(10) 0.0170(11) 0.000 0.0013(8) 0.000
N4 0.0229(7) 0.0141(7) 0.0203(8) -0.0029(5) 0.0114(6) -0.0045(5)
C7 0.0188(7) 0.0144(8) 0.0155(8) 0.0013(6) 0.0033(6) -0.0015(5)
C5 0.0164(7) 0.0131(7) 0.0142(8) 0.0002(6) 0.0017(6) -0.0001(5)
C2 0.0219(7) 0.0156(8) 0.0158(8) -0.0017(6) 0.0067(6) -0.0031(6)
C3 0.0258(8) 0.0159(8) 0.0175(8) -0.0043(6) 0.0105(6) -0.0041(6)

loop_
_atom_type_symbol
_atom_type_description
_atom_type_scat_dispersion_real
_atom_type_scat_dispersion_imag
_atom_type_scat_source
C C 0.0033 0.0016 'International Tables Vol C Tables 4.2.6.8 and 6.1.1.4'
H H 0.0000 0.0000 'International Tables Vol C Tables 4.2.6.8 and 6.1.1.4'
N N 0.0061 0.0033 'International Tables Vol C Tables 4.2.6.8 and 6.1.1.4'

loop_
_geom_angle_atom_site_label_1
_geom_angle_atom_site_label_2
_geom_angle_atom_site_label_3
_geom_angle
_geom_angle_site_symmetry_1
_geom_angle_site_symmetry_3
C6 N6 C6 116.48(18) . 2_656
C5 N1 C2 106.08(12) . .
N6 C6 C7 123.51(14) . .
N6 C6 C5 117.09(14) . .
C7 C6 C5 119.39(13) . .
C7 C8 C7 118.4(2) . 2_656
C7 C8 H8 120.8 . .
C7 C8 H8 120.8 2_656 .
C5 N4 C3 106.87(12) . .
C5 N4 H4 118.7(13) . .
C3 N4 H4 117.4(14) . .
C8 C7 C6 118.93(15) . .
C8 C7 H7 120.5 . .
C6 C7 H7 120.5 . .
N1 C5 N4 117.10(14) . .
N1 C5 C6 122.49(14) . .
N4 C5 C6 120.40(13) . .
N1 C2 C3 105.89(12) . .
N1 C2 H2A 110.6 . .
C3 C2 H2A 110.6 . .
N1 C2 H2B 110.6 . .
C3 C2 H2B 110.6 . .
H2A C2 H2B 108.7 . .
N4 C3 C2 101.56(12) . .
N4 C3 H3A 111.5 . .
C2 C3 H3A 111.5 . .
N4 C3 H3B 111.5 . .
C2 C3 H3B 111.5 . .
H3A C3 H3B 109.3 . .

loop_
_geom_bond_atom_site_label_1
_geom_bond_atom_site_label_2
_geom_bond_distance
_geom_bond_site_symmetry_2
N6 C6 1.3473(17) .
N6 C6 1.3473(17) 2_656
N1 C5 1.2860(19) .
N1 C2 1.480(2) .
C6 C7 1.391(2) .
C6 C5 1.484(2) .
C8 C7 1.3844(19) .
C8 C7 1.3844(19) 2_656
C8 H8 0.9500 .
N4 C5 1.373(2) .
N4 C3 1.4674(19) .
N4 H4 0.91(2) .
C7 H7 0.9500 .
C2 C3 1.539(2) .
C2 H2A 0.9900 .
C2 H2B 0.9900 .
C3 H3A 0.9900 .
C3 H3B 0.9900 .

loop_
_geom_hbond_atom_site_label_D
_geom_hbond_atom_site_label_H
_geom_hbond_atom_site_label_A
_geom_hbond_distance_DH
_geom_hbond_distance_HA
_geom_hbond_distance_DA
_geom_hbond_angle_DHA
_geom_hbond_site_symmetry_A
N4 H4 N1 0.91(2) 2.23(2) 3.0417(19) 147.2(19) 3_445
C8 H8 N4 0.95 2.91 3.510(2) 122.5 2_666
